data_7208083
loop_
_publ_author_name
'Wang, Ya-Li'
'Gao, Yuan-Yuan'
'Ma, Yue'
'Wang, Qing-Lun'
'Li, Li-Cun'
'Liao, Dai-Zheng'

_publ_section_title
;
 A family of lanthanide--nitronyl nitroxide complexes: syntheses, crystal
 structures and magnetic properties
;
_journal_issue 14
_journal_name_full CrystEngComm
_journal_page_first 4706
_journal_paper_doi 10.1039/c2ce25116g
_journal_volume 14
_journal_year 2012
_chemical_formula_sum 'C51 H45 Dy F18 N4 O12'
_chemical_formula_weight 1410.41
_chemical_name_systematic
;
?
;
_space_group_IT_number 2
_symmetry_cell_setting triclinic
_symmetry_space_group_name_Hall '-P 1'
_symmetry_space_group_name_H-M 'P -1'
_atom_sites_solution_hydrogens geom
_atom_sites_solution_primary direct
_atom_sites_solution_secondary difmap
_audit_creation_method SHELXL-97
_cell_angle_alpha 100.82(3)
_cell_angle_beta 104.15(3)
_cell_angle_gamma 111.08(3)
_cell_formula_units_Z 2
_cell_length_a 12.237(2)
_cell_length_b 14.223(3)
_cell_length_c 18.868(4)
_cell_measurement_reflns_used 18469
_cell_measurement_temperature 293(2)
_cell_measurement_theta_max 27.71
_cell_measurement_theta_min 3.06
_cell_volume 2829.9(15)
_computing_cell_refinement 'Bruker XSCANS'
_computing_data_collection 'Bruker XSCANS'
_computing_data_reduction 'Bruker SHELXTL'
_computing_molecular_graphics 'Bruker SHELXTL'
_computing_publication_material 'Bruker SHELXTL'
_computing_structure_refinement 'SHELXL-97 (Sheldrick, 1997)'
_computing_structure_solution 'SHELXS-97 (Sheldrick, 1990)'
_diffrn_ambient_temperature 293(2)
_diffrn_measured_fraction_theta_full 0.991
_diffrn_measured_fraction_theta_max 0.991
_diffrn_measurement_device_type 'Bruker P4'
_diffrn_measurement_method '\w scans'
_diffrn_radiation_monochromator graphite
_diffrn_radiation_source 'fine-focus sealed tube'
_diffrn_radiation_type MoK\a
_diffrn_radiation_wavelength 0.71073
_diffrn_reflns_av_R_equivalents 0.0383
_diffrn_reflns_av_sigmaI/netI 0.0642
_diffrn_reflns_limit_h_max 14
_diffrn_reflns_limit_h_min -14
_diffrn_reflns_limit_k_max 16
_diffrn_reflns_limit_k_min -16
_diffrn_reflns_limit_l_max 19
_diffrn_reflns_limit_l_min -22
_diffrn_reflns_number 16457
_diffrn_reflns_theta_full 25.01
_diffrn_reflns_theta_max 25.01
_diffrn_reflns_theta_min 3.06
_diffrn_standards_decay_% 0
_diffrn_standards_interval_count 0
_diffrn_standards_interval_time 0
_diffrn_standards_number 0
_exptl_absorpt_coefficient_mu 1.442
_exptl_absorpt_correction_T_max 0.817
_exptl_absorpt_correction_T_min 0.757
_exptl_absorpt_correction_type multi-scan
_exptl_absorpt_process_details crystalclear
_exptl_crystal_colour blue
_exptl_crystal_density_diffrn 1.655
_exptl_crystal_density_method 'not measured'
_exptl_crystal_description prism
_exptl_crystal_F_000 1406
_exptl_crystal_size_max 0.20
_exptl_crystal_size_mid 0.18
_exptl_crystal_size_min 0.14
_refine_diff_density_max 1.412
_refine_diff_density_min -1.300
_refine_diff_density_rms 0.108
_refine_ls_extinction_method none
_refine_ls_goodness_of_fit_ref 1.076
_refine_ls_hydrogen_treatment constr
_refine_ls_matrix_type full
_refine_ls_number_parameters 841
_refine_ls_number_reflns 9892
_refine_ls_number_restraints 68
_refine_ls_restrained_S_all 1.108
_refine_ls_R_factor_all 0.0564
_refine_ls_R_factor_gt 0.0477
_refine_ls_shift/su_max 0.009
_refine_ls_shift/su_mean 0.000
_refine_ls_structure_factor_coef Fsqd
_refine_ls_weighting_details 'calc w=1/[\s^2^(Fo^2^)+(0.0528P)^2^+2.8374P] where P=(Fo^2^+2Fc^2^)/3'
_refine_ls_weighting_scheme calc
_refine_ls_wR_factor_gt 0.1108
_refine_ls_wR_factor_ref 0.1165
_reflns_number_gt 8726
_reflns_number_total 9892
_reflns_threshold_expression >2sigma(I)
_cod_data_source_file c2ce25116g.txt
_cod_data_source_block shelxld
_cod_depositor_comments
;
The following automatic conversions were performed:

'_symmetry_cell_setting' value 'Triclinic' changed to 'triclinic'
according to /home/saulius/struct/CIF-dictionaries/cif_core.dic
dictionary named 'cif_core.dic' version 2.4.1 from 2010-06-29.

Automatic conversion script
Id: cif_fix_values 1891 2012-01-12 08:04:46Z andrius 
;
_cod_original_cell_volume 2829.9(10)
_cod_original_sg_symbol_H-M P-1
_cod_database_code 7208083

loop_
_symmetry_equiv_pos_as_xyz
'x, y, z'
'-x, -y, -z'

loop_
_atom_site_label
_atom_site_type_symbol
_atom_site_fract_x
_atom_site_fract_y
_atom_site_fract_z
_atom_site_U_iso_or_equiv
_atom_site_adp_type
_atom_site_occupancy
_atom_site_symmetry_multiplicity
_atom_site_calc_flag
_atom_site_refinement_flags
_atom_site_disorder_assembly
_atom_site_disorder_group
C1 C 0.7411(6) 1.0712(5) 0.3987(4) 0.0590(17) Uani 1 1 d . . .
C2 C 0.2860(7) 0.9448(6) 0.3344(5) 0.071(2) Uani 1 1 d D . .
C3 C 0.4672(7) 0.7443(7) 0.4446(4) 0.070(2) Uani 1 1 d . . .
C4 C 0.1007(7) 0.5261(7) 0.2096(5) 0.069(2) Uani 1 1 d D . .
C5 C 0.6736(7) 0.8627(7) 0.0330(4) 0.070(2) Uani 1 1 d . . .
C6 C 0.3303(8) 0.5134(7) -0.0328(5) 0.082(2) Uani 1 1 d . . .
C7 C 0.0811(5) 0.8422(5) 0.0500(3) 0.0498(14) Uani 1 1 d . . .
C8 C -0.0117(7) 0.8439(7) -0.0187(4) 0.081(2) Uani 1 1 d . . .
H8A H -0.0509 0.8870 -0.0016 0.121 Uiso 1 1 calc R . .
H8B H -0.0739 0.7731 -0.0463 0.121 Uiso 1 1 calc R . .
H8C H 0.0305 0.8726 -0.0516 0.121 Uiso 1 1 calc R . .
C9 C 0.0183(6) 0.8087(6) 0.1070(4) 0.071(2) Uani 1 1 d . . .
H9A H 0.0789 0.8115 0.1516 0.106 Uiso 1 1 calc R . .
H9B H -0.0458 0.7377 0.0837 0.106 Uiso 1 1 calc R . .
H9C H -0.0180 0.8556 0.1216 0.106 Uiso 1 1 calc R . .
C10 C 0.1569(5) 0.7810(4) 0.0307(3) 0.0426(13) Uani 1 1 d . . .
C11 C 0.1121(6) 0.6706(5) 0.0375(4) 0.0645(18) Uani 1 1 d . . .
H11A H 0.1657 0.6394 0.0255 0.097 Uiso 1 1 calc R . .
H11B H 0.0286 0.6285 0.0024 0.097 Uiso 1 1 calc R . .
H11C H 0.1135 0.6735 0.0890 0.097 Uiso 1 1 calc R . .
C12 C 0.1790(6) 0.7821(6) -0.0449(3) 0.0627(17) Uani 1 1 d . . .
H12A H 0.2059 0.8529 -0.0483 0.094 Uiso 1 1 calc R . .
H12B H 0.1030 0.7364 -0.0866 0.094 Uiso 1 1 calc R . .
H12C H 0.2419 0.7578 -0.0476 0.094 Uiso 1 1 calc R . .
C13 C 0.8202(5) 0.7462(4) 0.3039(3) 0.0429(13) Uani 1 1 d . . .
C14 C 0.8541(6) 0.8549(6) 0.2963(4) 0.073(2) Uani 1 1 d . . .
H14A H 0.8191 0.8499 0.2436 0.110 Uiso 1 1 calc R . .
H14B H 0.9431 0.8926 0.3131 0.110 Uiso 1 1 calc R . .
H14C H 0.8219 0.8918 0.3273 0.110 Uiso 1 1 calc R . .
C15 C 0.8561(6) 0.6808(7) 0.2477(4) 0.078(2) Uani 1 1 d . . .
H15A H 0.8439 0.6148 0.2579 0.117 Uiso 1 1 calc R . .
H15B H 0.9420 0.7191 0.2537 0.117 Uiso 1 1 calc R . .
H15C H 0.8048 0.6673 0.1961 0.117 Uiso 1 1 calc R . .
C16 C 0.8627(5) 0.7398(5) 0.3858(4) 0.0596(17) Uani 1 1 d . . .
C17 C 0.9795(6) 0.7224(7) 0.4094(5) 0.092(3) Uani 1 1 d . . .
H17A H 0.9931 0.7128 0.4593 0.138 Uiso 1 1 calc R . .
H17B H 1.0495 0.7829 0.4110 0.138 Uiso 1 1 calc R . .
H17C H 0.9702 0.6606 0.3730 0.138 Uiso 1 1 calc R . .
C18 C 0.8705(8) 0.8325(6) 0.4460(4) 0.092(3) Uani 1 1 d . . .
H18A H 0.7935 0.8394 0.4317 0.139 Uiso 1 1 calc R . .
H18B H 0.9375 0.8965 0.4492 0.139 Uiso 1 1 calc R . .
H18C H 0.8855 0.8200 0.4950 0.139 Uiso 1 1 calc R . .
C19 C 0.6509(5) 0.6214(4) 0.3218(3) 0.0409(12) Uani 1 1 d . . .
C20 C 0.5310(5) 0.5355(4) 0.3033(3) 0.0417(13) Uani 1 1 d . . .
C21 C 0.4566(5) 0.4772(5) 0.2260(3) 0.0481(14) Uani 1 1 d . . .
H21 H 0.4822 0.4983 0.1867 0.058 Uiso 1 1 calc R . .
C22 C 0.3488(6) 0.3912(5) 0.2086(3) 0.0542(16) Uani 1 1 d . . .
H22 H 0.3025 0.3529 0.1574 0.065 Uiso 1 1 calc R . .
C23 C 0.3047(5) 0.3582(4) 0.2656(3) 0.0409(12) Uani 1 1 d . . .
C24 C 0.3765(5) 0.4186(4) 0.3432(3) 0.0428(13) Uani 1 1 d . . .
C25 C 0.4893(5) 0.5053(4) 0.3600(3) 0.0451(13) Uani 1 1 d . . .
H25 H 0.5374 0.5435 0.4110 0.054 Uiso 1 1 calc R . .
C26 C 0.3327(6) 0.3879(6) 0.4005(4) 0.069(2) Uani 1 1 d . . .
H26 H 0.3780 0.4276 0.4516 0.083 Uiso 1 1 calc R . .
C27 C 0.2251(7) 0.3011(6) 0.3828(4) 0.078(2) Uani 1 1 d . . .
H27 H 0.1969 0.2819 0.4217 0.093 Uiso 1 1 calc R . .
C28 C 0.1571(6) 0.2410(5) 0.3072(4) 0.0624(18) Uani 1 1 d . . .
C29 C 0.1950(5) 0.2682(5) 0.2490(3) 0.0530(15) Uani 1 1 d . . .
H29 H 0.1480 0.2271 0.1984 0.064 Uiso 1 1 calc R . .
C30 C -0.0221(7) 0.0888(6) 0.2231(5) 0.092(3) Uani 1 1 d . . .
H30A H -0.0429 0.1304 0.1922 0.139 Uiso 1 1 calc R . .
H30B H -0.0970 0.0363 0.2242 0.139 Uiso 1 1 calc R . .
H30C H 0.0224 0.0546 0.2016 0.139 Uiso 1 1 calc R . .
C31 C 0.4146(5) 0.7098(5) 0.3576(3) 0.0451(13) Uani 1 1 d . A .
C32 C 0.2918(5) 0.6390(5) 0.3224(3) 0.0526(15) Uani 1 1 d . . .
H32 H 0.2456 0.6121 0.3522 0.063 Uiso 1 1 calc R B .
C33 C 0.2362(5) 0.6073(4) 0.2446(3) 0.0470(14) Uani 1 1 d . A .
C34 C 0.3925(5) 0.9305(5) 0.3118(3) 0.0443(13) Uani 1 1 d . A .
C35 C 0.5123(5) 1.0002(5) 0.3574(3) 0.0520(15) Uani 1 1 d . . .
H35 H 0.5252 1.0531 0.4001 0.062 Uiso 1 1 calc R A .
C36 C 0.6136(5) 0.9936(4) 0.3414(3) 0.0425(13) Uani 1 1 d . A .
C37 C 0.5825(5) 0.7895(5) 0.0609(3) 0.0438(13) Uani 1 1 d . A .
C38 C 0.4991(6) 0.6926(5) 0.0094(3) 0.0551(16) Uani 1 1 d . . .
H38 H 0.4999 0.6771 -0.0406 0.066 Uiso 1 1 calc R . .
C39 C 0.4147(5) 0.6178(5) 0.0292(3) 0.0481(14) Uani 1 1 d . A .
C41 C 0.2935(5) 0.9490(5) 0.1177(3) 0.0446(13) Uani 1 1 d . . .
C43 C 0.4101(6) 1.0391(5) 0.1629(4) 0.0615(18) Uani 1 1 d D . .
C44 C 0.5200(7) 1.0433(7) 0.1523(5) 0.089(3) Uani 1 1 d DU . .
H44 H 0.5119 0.9852 0.1156 0.107 Uiso 1 1 calc R . .
C45 C 0.6389(12) 1.1218(9) 0.1885(7) 0.124(4) Uani 1 1 d U . .
H45 H 0.7063 1.1213 0.1741 0.149 Uiso 1 1 calc R . .
C46 C 0.6487(8) 1.1949(8) 0.2433(6) 0.092(3) Uani 1 1 d DU . .
C47 C 0.5472(8) 1.2039(6) 0.2610(5) 0.092(3) Uani 1 1 d DU . .
C48 C 0.4182(8) 1.1233(7) 0.2190(5) 0.095(3) Uani 1 1 d DU . .
H48 H 0.3492 1.1281 0.2290 0.114 Uiso 1 1 calc R . .
C49 C 0.5573(12) 1.2778(11) 0.3188(8) 0.153(5) Uani 1 1 d DU . .
H49 H 0.4906 1.2818 0.3324 0.183 Uiso 1 1 calc R . .
C50 C 0.6832(13) 1.3507(10) 0.3577(9) 0.158(5) Uani 1 1 d DU . .
H50 H 0.6984 1.4083 0.3977 0.190 Uiso 1 1 calc R . .
C51 C 0.7911(12) 1.3449(10) 0.3418(8) 0.130(4) Uani 1 1 d U . .
C52 C 0.7799(11) 1.2717(11) 0.2853(8) 0.157(5) Uani 1 1 d DU . .
H52 H 0.8469 1.2674 0.2722 0.189 Uiso 1 1 calc R . .
C53 C 1.0099(10) 1.4200(9) 0.4041(6) 0.126(4) Uani 1 1 d . . .
H53A H 1.0069 1.3604 0.4218 0.189 Uiso 1 1 calc R . .
H53B H 1.0778 1.4832 0.4405 0.189 Uiso 1 1 calc R . .
H53C H 1.0216 1.4100 0.3553 0.189 Uiso 1 1 calc R . .
Dy Dy 0.46588(2) 0.767606(18) 0.201660(12) 0.03093(9) Uani 1 1 d . A .
F1 F 0.8275(4) 1.0930(4) 0.3672(3) 0.0999(16) Uani 1 1 d . . .
F2 F 0.7763(4) 1.0297(4) 0.4516(3) 0.1053(17) Uani 1 1 d . . .
F3 F 0.7451(4) 1.1605(3) 0.4339(3) 0.0945(15) Uani 1 1 d . . .
F4 F 0.3180(16) 0.999(4) 0.4045(14) 0.158(17) Uani 0.51(4) 1 d P A 1
F5 F 0.225(3) 0.977(3) 0.288(2) 0.143(13) Uani 0.51(4) 1 d P A 1
F6 F 0.197(2) 0.8504(9) 0.325(2) 0.102(8) Uani 0.51(4) 1 d PD A 1
F7 F 0.4610(7) 0.8298(5) 0.4732(3) 0.141(3) Uani 1 1 d . . .
F8 F 0.5825(5) 0.7592(5) 0.4701(2) 0.1101(18) Uani 1 1 d . . .
F9 F 0.4098(6) 0.6740(5) 0.4743(3) 0.141(3) Uani 1 1 d . . .
F10 F 0.0327(14) 0.5689(15) 0.1807(12) 0.134(8) Uani 0.69(3) 1 d P B 1
F11 F 0.0557(16) 0.479(2) 0.2534(8) 0.186(11) Uani 0.69(3) 1 d P B 1
F12 F 0.0879(10) 0.4513(14) 0.1500(10) 0.129(6) Uani 0.69(3) 1 d P B 1
F13 F 0.7847(5) 0.9070(6) 0.0804(3) 0.152(3) Uani 1 1 d . . .
F14 F 0.6783(6) 0.8221(5) -0.0319(3) 0.142(3) Uani 1 1 d . . .
F15 F 0.6471(7) 0.9411(6) 0.0254(5) 0.167(3) Uani 1 1 d . . .
F16 F 0.3803(5) 0.4810(4) -0.0784(3) 0.128(2) Uani 1 1 d . . .
F17 F 0.2286(6) 0.5068(6) -0.0661(5) 0.213(5) Uani 1 1 d . . .
F18 F 0.3054(8) 0.4345(5) -0.0019(4) 0.170(3) Uani 1 1 d . . .
F4' F 0.3189(18) 1.0458(12) 0.371(2) 0.115(8) Uani 0.49(4) 1 d PD A 2
F5' F 0.198(2) 0.931(4) 0.2784(11) 0.154(17) Uani 0.49(4) 1 d P A 2
F6' F 0.260(5) 0.896(5) 0.381(3) 0.163(16) Uani 0.49(4) 1 d P A 2
F10' F 0.039(3) 0.523(4) 0.145(2) 0.14(2) Uani 0.31(3) 1 d P B 2
F11' F 0.0383(19) 0.548(2) 0.2545(17) 0.124(14) Uani 0.31(3) 1 d PD B 2
F12' F 0.0838(16) 0.4359(14) 0.209(3) 0.116(18) Uani 0.31(3) 1 d P B 2
N1 N 0.1814(4) 0.9503(4) 0.0912(3) 0.0491(12) Uani 1 1 d . . .
N2 N 0.2801(4) 0.8515(4) 0.0916(2) 0.0392(10) Uani 1 1 d . . .
N3 N 0.6824(4) 0.6884(3) 0.2825(2) 0.0387(10) Uani 1 1 d . . .
N4 N 0.7542(4) 0.6450(4) 0.3816(3) 0.0500(12) Uani 1 1 d . . .
O1 O 0.1590(5) 1.0303(4) 0.1055(3) 0.0775(14) Uani 1 1 d . . .
O2 O 0.3658(3) 0.8184(3) 0.1049(2) 0.0464(9) Uani 1 1 d . . .
O3 O 0.6080(3) 0.6939(3) 0.2232(2) 0.0389(8) Uani 1 1 d . . .
O4 O 0.7583(4) 0.6025(4) 0.4341(3) 0.0761(15) Uani 1 1 d . . .
O5 O 0.0526(5) 0.1543(4) 0.2976(3) 0.0897(18) Uani 1 1 d . . .
O6 O 0.9011(8) 1.4292(6) 0.3969(5) 0.146(3) Uani 1 1 d U . .
O7 O 0.6148(3) 0.9299(3) 0.2869(2) 0.0421(9) Uani 1 1 d . . .
O8 O 0.3574(3) 0.8553(3) 0.2536(2) 0.0437(9) Uani 1 1 d . . .
O9 O 0.5942(3) 0.8257(3) 0.12865(19) 0.0397(8) Uani 1 1 d . . .
O10 O 0.3977(3) 0.6257(3) 0.0910(2) 0.0407(8) Uani 1 1 d . . .
O11 O 0.4907(3) 0.7513(3) 0.32679(19) 0.0421(9) Uani 1 1 d . . .
O12 O 0.2820(3) 0.6357(3) 0.1961(2) 0.0450(9) Uani 1 1 d . . .

loop_
_atom_site_aniso_label
_atom_site_aniso_U_11
_atom_site_aniso_U_22
_atom_site_aniso_U_33
_atom_site_aniso_U_23
_atom_site_aniso_U_13
_atom_site_aniso_U_12
C1 0.055(4) 0.046(4) 0.052(4) -0.003(3) 0.005(3) 0.013(3)
C2 0.069(5) 0.078(6) 0.061(5) -0.002(5) 0.026(4) 0.034(5)
C3 0.079(5) 0.092(6) 0.037(4) 0.016(4) 0.020(4) 0.037(4)
C4 0.052(4) 0.073(6) 0.069(5) 0.028(4) 0.020(4) 0.009(4)
C5 0.060(5) 0.086(6) 0.063(5) 0.028(4) 0.033(4) 0.019(4)
C6 0.072(5) 0.068(6) 0.066(5) -0.019(4) 0.023(4) 0.007(4)
C7 0.040(3) 0.058(4) 0.050(4) 0.021(3) 0.007(3) 0.022(3)
C8 0.065(5) 0.105(7) 0.073(5) 0.039(5) 0.002(4) 0.046(4)
C9 0.057(4) 0.075(5) 0.080(5) 0.026(4) 0.032(4) 0.020(4)
C10 0.040(3) 0.040(3) 0.039(3) 0.012(2) 0.000(2) 0.015(2)
C11 0.059(4) 0.044(4) 0.074(5) 0.020(3) 0.006(3) 0.013(3)
C12 0.064(4) 0.071(5) 0.046(4) 0.012(3) 0.013(3) 0.027(4)
C13 0.030(3) 0.047(3) 0.046(3) 0.015(3) 0.009(2) 0.011(2)
C14 0.051(4) 0.068(5) 0.084(5) 0.036(4) 0.016(4) 0.007(3)
C15 0.047(4) 0.103(6) 0.067(5) -0.001(4) 0.016(3) 0.029(4)
C16 0.039(3) 0.061(4) 0.056(4) 0.021(3) 0.002(3) 0.005(3)
C17 0.043(4) 0.115(7) 0.100(6) 0.059(6) -0.001(4) 0.018(4)
C18 0.108(7) 0.067(5) 0.056(5) -0.001(4) 0.025(4) 0.000(5)
C19 0.039(3) 0.039(3) 0.039(3) 0.013(2) 0.009(2) 0.013(2)
C20 0.037(3) 0.041(3) 0.041(3) 0.013(3) 0.007(2) 0.013(2)
C21 0.043(3) 0.053(4) 0.037(3) 0.014(3) 0.012(2) 0.009(3)
C22 0.056(4) 0.050(4) 0.032(3) 0.006(3) 0.009(3) 0.004(3)
C23 0.042(3) 0.036(3) 0.037(3) 0.011(2) 0.010(2) 0.011(2)
C24 0.047(3) 0.044(3) 0.031(3) 0.015(2) 0.011(2) 0.014(3)
C25 0.045(3) 0.045(3) 0.032(3) 0.009(2) 0.004(2) 0.012(3)
C26 0.075(5) 0.068(5) 0.036(4) 0.015(3) 0.009(3) 0.005(4)
C27 0.076(5) 0.087(6) 0.049(4) 0.028(4) 0.027(4) 0.004(4)
C28 0.058(4) 0.054(4) 0.060(4) 0.027(3) 0.018(3) 0.004(3)
C29 0.051(3) 0.047(4) 0.042(3) 0.009(3) 0.010(3) 0.006(3)
C30 0.081(6) 0.060(5) 0.088(6) 0.011(4) 0.026(5) -0.014(4)
C31 0.059(4) 0.050(4) 0.030(3) 0.012(3) 0.014(3) 0.027(3)
C32 0.052(4) 0.067(4) 0.039(3) 0.022(3) 0.023(3) 0.019(3)
C33 0.047(3) 0.039(3) 0.049(4) 0.013(3) 0.019(3) 0.011(3)
C34 0.048(3) 0.050(4) 0.037(3) 0.008(3) 0.017(3) 0.023(3)
C35 0.053(4) 0.049(4) 0.039(3) -0.007(3) 0.009(3) 0.019(3)
C36 0.045(3) 0.030(3) 0.035(3) 0.004(2) 0.004(2) 0.006(2)
C37 0.036(3) 0.062(4) 0.038(3) 0.021(3) 0.015(2) 0.022(3)
C38 0.059(4) 0.068(4) 0.030(3) 0.001(3) 0.018(3) 0.023(3)
C39 0.042(3) 0.045(4) 0.041(3) -0.007(3) 0.006(2) 0.016(3)
C41 0.048(3) 0.044(4) 0.044(3) 0.020(3) 0.012(3) 0.021(3)
C43 0.067(4) 0.042(4) 0.059(4) 0.026(3) 0.002(3) 0.013(3)
C44 0.055(4) 0.071(5) 0.111(6) 0.043(4) 0.005(4) 0.002(3)
C45 0.148(8) 0.118(7) 0.114(7) 0.059(6) 0.052(6) 0.050(6)
C46 0.091(5) 0.106(6) 0.088(6) 0.052(5) 0.035(4) 0.038(5)
C47 0.146(7) 0.056(5) 0.065(5) 0.012(4) 0.020(5) 0.047(5)
C48 0.105(6) 0.068(5) 0.079(5) 0.035(4) 0.007(4) 0.011(4)
C49 0.161(9) 0.137(8) 0.182(9) 0.055(7) 0.051(7) 0.088(7)
C50 0.143(8) 0.114(8) 0.182(9) 0.060(7) -0.005(7) 0.047(7)
C51 0.125(7) 0.091(7) 0.139(8) 0.053(6) 0.004(6) 0.026(5)
C52 0.163(9) 0.132(8) 0.127(8) 0.066(7) 0.003(6) 0.027(6)
C53 0.108(8) 0.114(9) 0.106(8) 0.023(7) 0.011(6) 0.013(7)
Dy 0.02953(14) 0.03084(15) 0.02503(14) 0.00456(10) 0.00561(9) 0.00921(10)
F1 0.048(2) 0.088(3) 0.101(3) -0.016(3) 0.019(2) -0.012(2)
F2 0.088(3) 0.088(3) 0.079(3) 0.018(3) -0.029(2) 0.013(3)
F3 0.073(3) 0.048(3) 0.106(3) -0.031(2) 0.000(2) 0.012(2)
F4 0.069(8) 0.25(3) 0.077(13) -0.065(19) 0.025(8) 0.048(17)
F5 0.17(2) 0.20(2) 0.21(3) 0.14(3) 0.14(2) 0.16(2)
F6 0.071(9) 0.096(10) 0.150(19) 0.038(11) 0.074(11) 0.026(7)
F7 0.234(7) 0.151(6) 0.046(3) -0.010(3) 0.025(3) 0.125(5)
F8 0.090(3) 0.172(5) 0.041(2) 0.024(3) 0.001(2) 0.046(3)
F9 0.147(5) 0.184(6) 0.051(3) 0.057(4) 0.034(3) 0.017(4)
F10 0.043(6) 0.164(14) 0.187(19) 0.074(12) 0.022(9) 0.036(8)
F11 0.122(12) 0.20(2) 0.098(10) 0.082(12) 0.014(7) -0.081(12)
F12 0.081(6) 0.097(9) 0.112(11) -0.010(7) 0.008(6) -0.030(6)
F13 0.061(3) 0.222(7) 0.103(4) 0.060(4) 0.027(3) -0.021(4)
F14 0.157(5) 0.143(5) 0.098(4) 0.020(4) 0.096(4) 0.006(4)
F15 0.212(7) 0.143(6) 0.268(9) 0.153(6) 0.181(7) 0.097(6)
F16 0.116(4) 0.106(4) 0.101(4) -0.055(3) 0.041(3) 0.021(3)
F17 0.090(4) 0.160(6) 0.228(8) -0.136(6) -0.087(5) 0.069(4)
F18 0.202(8) 0.068(4) 0.147(6) -0.035(4) 0.067(6) -0.015(4)
F4' 0.102(10) 0.120(12) 0.106(17) -0.034(11) 0.028(12) 0.068(9)
F5' 0.069(9) 0.26(3) 0.081(13) -0.070(19) -0.028(10) 0.103(14)
F6' 0.16(3) 0.27(4) 0.18(4) 0.14(3) 0.14(3) 0.14(3)
F10' 0.057(17) 0.13(3) 0.13(3) 0.11(3) -0.042(15) -0.043(16)
F11' 0.060(10) 0.099(19) 0.20(3) 0.019(16) 0.088(15) 0.007(11)
F12' 0.043(9) 0.031(10) 0.23(5) 0.034(17) -0.003(18) -0.004(6)
N1 0.051(3) 0.050(3) 0.058(3) 0.023(2) 0.017(2) 0.031(2)
N2 0.041(2) 0.041(3) 0.038(3) 0.017(2) 0.0096(19) 0.020(2)
N3 0.034(2) 0.045(3) 0.034(2) 0.014(2) 0.0082(19) 0.014(2)
N4 0.041(3) 0.056(3) 0.044(3) 0.026(2) 0.004(2) 0.013(2)
O1 0.087(4) 0.066(3) 0.102(4) 0.035(3) 0.033(3) 0.052(3)
O2 0.045(2) 0.059(3) 0.044(2) 0.0218(19) 0.0114(17) 0.0313(19)
O3 0.0366(19) 0.047(2) 0.036(2) 0.0182(17) 0.0114(16) 0.0195(16)
O4 0.062(3) 0.084(4) 0.062(3) 0.042(3) -0.002(2) 0.014(2)
O5 0.076(3) 0.079(4) 0.071(3) 0.027(3) 0.024(3) -0.015(3)
O6 0.103(5) 0.088(5) 0.168(6) 0.009(4) -0.021(4) 0.014(4)
O7 0.036(2) 0.039(2) 0.039(2) 0.0019(17) 0.0089(16) 0.0096(16)
O8 0.041(2) 0.041(2) 0.040(2) 0.0005(18) 0.0108(16) 0.0148(17)
O9 0.040(2) 0.047(2) 0.032(2) 0.0109(17) 0.0132(16) 0.0172(17)
O10 0.043(2) 0.036(2) 0.034(2) 0.0030(16) 0.0095(16) 0.0126(16)
O11 0.043(2) 0.045(2) 0.031(2) 0.0079(17) 0.0099(16) 0.0150(17)
O12 0.044(2) 0.044(2) 0.034(2) 0.0094(17) 0.0132(17) 0.0062(17)

loop_
_atom_type_symbol
_atom_type_description
_atom_type_scat_dispersion_real
_atom_type_scat_dispersion_imag
_atom_type_scat_source
C C 0.0033 0.0016 'International Tables Vol C Tables 4.2.6.8 and 6.1.1.4'
H H 0.0000 0.0000 'International Tables Vol C Tables 4.2.6.8 and 6.1.1.4'
Dy Dy -0.1892 4.4098 'International Tables Vol C Tables 4.2.6.8 and 6.1.1.4'
F F 0.0171 0.0103 'International Tables Vol C Tables 4.2.6.8 and 6.1.1.4'
N N 0.0061 0.0033 'International Tables Vol C Tables 4.2.6.8 and 6.1.1.4'
O O 0.0106 0.0060 'International Tables Vol C Tables 4.2.6.8 and 6.1.1.4'

loop_
_geom_angle_atom_site_label_1
_geom_angle_atom_site_label_2
_geom_angle_atom_site_label_3
_geom_angle
F3 C1 F1 107.2(6)
F3 C1 F2 107.0(6)
F1 C1 F2 105.7(6)
F3 C1 C36 114.0(6)
F1 C1 C36 112.6(5)
F2 C1 C36 109.8(5)
F5' C2 F6' 117(2)
F5' C2 F5 27.1(17)
F6' C2 F5 133.2(17)
F5' C2 F4 129.0(18)
F6' C2 F4 62.3(14)
F5 C2 F4 112(2)
F5' C2 F4' 99.5(16)
F6' C2 F4' 105.3(18)
F5 C2 F4' 74.2(15)
F4 C2 F4' 44.7(17)
F5' C2 F6 75.0(16)
F6' C2 F6 48(2)
F5 C2 F6 100.2(14)
F4 C2 F6 106.1(16)
F4' C2 F6 137.2(12)
F5' C2 C34 112.6(12)
F6' C2 C34 110.3(11)
F5 C2 C34 113.0(11)
F4 C2 C34 114.4(12)
F4' C2 C34 111.4(12)
F6 C2 C34 109.7(8)
F7 C3 F8 108.0(7)
F7 C3 F9 107.7(7)
F8 C3 F9 104.2(7)
F7 C3 C31 110.8(6)
F8 C3 C31 112.4(6)
F9 C3 C31 113.3(7)
F12' C4 F10' 108(2)
F12' C4 F11 54.5(17)
F10' C4 F11 125.0(15)
F12' C4 F10 134.9(13)
F10' C4 F10 41(3)
F11 C4 F10 110.1(16)
F12' C4 F12 55(2)
F10' C4 F12 64(2)
F11 C4 F12 106.2(13)
F10 C4 F12 104.3(12)
F12' C4 F11' 102(2)
F10' C4 F11' 103(3)
F11 C4 F11' 49.1(12)
F10 C4 F11' 68.2(17)
F12 C4 F11' 141.2(11)
F12' C4 C33 114.9(11)
F10' C4 C33 117.8(12)
F11 C4 C33 116.3(8)
F10 C4 C33 109.8(11)
F12 C4 C33 109.5(7)
F11' C4 C33 108.7(11)
F13 C5 F14 107.0(7)
F13 C5 F15 103.7(8)
F14 C5 F15 105.3(7)
F13 C5 C37 113.3(6)
F14 C5 C37 115.9(7)
F15 C5 C37 110.7(6)
F17 C6 F16 112.9(8)
F17 C6 F18 103.8(9)
F16 C6 F18 98.7(8)
F17 C6 C39 114.1(8)
F16 C6 C39 115.4(6)
F18 C6 C39 110.1(7)
N1 C7 C8 110.2(5)
N1 C7 C9 106.0(5)
C8 C7 C9 110.0(6)
N1 C7 C10 101.2(4)
C8 C7 C10 115.1(6)
C9 C7 C10 113.6(5)
C7 C8 H8A 109.5
C7 C8 H8B 109.5
H8A C8 H8B 109.5
C7 C8 H8C 109.5
H8A C8 H8C 109.5
H8B C8 H8C 109.5
C7 C9 H9A 109.5
C7 C9 H9B 109.5
H9A C9 H9B 109.5
C7 C9 H9C 109.5
H9A C9 H9C 109.5
H9B C9 H9C 109.5
N2 C10 C11 110.4(4)
N2 C10 C12 105.5(5)
C11 C10 C12 111.0(5)
N2 C10 C7 99.4(4)
C11 C10 C7 115.5(5)
C12 C10 C7 113.9(5)
C10 C11 H11A 109.5
C10 C11 H11B 109.5
H11A C11 H11B 109.5
C10 C11 H11C 109.5
H11A C11 H11C 109.5
H11B C11 H11C 109.5
C10 C12 H12A 109.5
C10 C12 H12B 109.5
H12A C12 H12B 109.5
C10 C12 H12C 109.5
H12A C12 H12C 109.5
H12B C12 H12C 109.5
N3 C13 C14 110.3(5)
N3 C13 C15 105.5(5)
C14 C13 C15 110.6(6)
N3 C13 C16 100.3(4)
C14 C13 C16 116.1(5)
C15 C13 C16 113.0(6)
C13 C14 H14A 109.5
C13 C14 H14B 109.5
H14A C14 H14B 109.5
C13 C14 H14C 109.5
H14A C14 H14C 109.5
H14B C14 H14C 109.5
C13 C15 H15A 109.5
C13 C15 H15B 109.5
H15A C15 H15B 109.5
C13 C15 H15C 109.5
H15A C15 H15C 109.5
H15B C15 H15C 109.5
N4 C16 C17 109.3(6)
N4 C16 C18 106.4(5)
C17 C16 C18 110.7(6)
N4 C16 C13 100.6(4)
C17 C16 C13 116.3(6)
C18 C16 C13 112.5(6)
C16 C17 H17A 109.5
C16 C17 H17B 109.5
H17A C17 H17B 109.5
C16 C17 H17C 109.5
H17A C17 H17C 109.5
H17B C17 H17C 109.5
C16 C18 H18A 109.5
C16 C18 H18B 109.5
H18A C18 H18B 109.5
C16 C18 H18C 109.5
H18A C18 H18C 109.5
H18B C18 H18C 109.5
N3 C19 N4 107.5(5)
N3 C19 C20 126.8(5)
N4 C19 C20 125.6(5)
C25 C20 C21 118.7(5)
C25 C20 C19 120.8(5)
C21 C20 C19 120.4(5)
C22 C21 C20 120.5(5)
C22 C21 H21 119.7
C20 C21 H21 119.7
C21 C22 C23 121.8(5)
C21 C22 H22 119.1
C23 C22 H22 119.1
C29 C23 C22 122.7(5)
C29 C23 C24 119.3(5)
C22 C23 C24 117.9(5)
C26 C24 C25 122.0(5)
C26 C24 C23 118.6(5)
C25 C24 C23 119.4(5)
C20 C25 C24 121.6(5)
C20 C25 H25 119.2
C24 C25 H25 119.2
C27 C26 C24 120.9(6)
C27 C26 H26 119.6
C24 C26 H26 119.6
C26 C27 C28 120.3(6)
C26 C27 H27 119.9
C28 C27 H27 119.9
C29 C28 O5 124.6(6)
C29 C28 C27 121.2(6)
O5 C28 C27 114.2(5)
C28 C29 C23 119.7(6)
C28 C29 H29 120.2
C23 C29 H29 120.2
O5 C30 H30A 109.5
O5 C30 H30B 109.5
H30A C30 H30B 109.5
O5 C30 H30C 109.5
H30A C30 H30C 109.5
H30B C30 H30C 109.5
O11 C31 C32 127.9(5)
O11 C31 C3 114.3(5)
C32 C31 C3 117.9(5)
C33 C32 C31 121.5(5)
C33 C32 H32 119.3
C31 C32 H32 119.3
O12 C33 C32 128.3(5)
O12 C33 C4 113.2(5)
C32 C33 C4 118.4(5)
O8 C34 C35 128.4(5)
O8 C34 C2 114.0(5)
C35 C34 C2 117.6(5)
C34 C35 C36 121.6(5)
C34 C35 H35 119.2
C36 C35 H35 119.2
O7 C36 C35 128.4(5)
O7 C36 C1 115.1(5)
C35 C36 C1 116.5(5)
O9 C37 C38 128.7(5)
O9 C37 C5 114.3(5)
C38 C37 C5 117.0(5)
C37 C38 C39 122.2(5)
C37 C38 H38 118.9
C39 C38 H38 118.9
O10 C39 C38 127.8(5)
O10 C39 C6 115.6(6)
C38 C39 C6 116.5(6)
N2 C41 N1 108.1(5)
N2 C41 C43 125.3(5)
N1 C41 C43 126.6(6)
C44 C43 C48 117.6(7)
C44 C43 C41 120.0(7)
C48 C43 C41 122.4(7)
C45 C44 C43 128.8(10)
C45 C44 H44 115.6
C43 C44 H44 115.6
C46 C45 C44 114.0(12)
C46 C45 H45 123.0
C44 C45 H45 123.0
C45 C46 C47 124.2(10)
C45 C46 C52 112.0(11)
C47 C46 C52 123.8(11)
C49 C47 C46 124.3(10)
C49 C47 C48 113.7(10)
C46 C47 C48 121.7(8)
C43 C48 C47 113.2(8)
C43 C48 H48 123.4
C47 C48 H48 123.4
C47 C49 C50 110.9(13)
C47 C49 H49 124.5
C50 C49 H49 124.5
C49 C50 C51 126.8(15)
C49 C50 H50 116.6
C51 C50 H50 116.6
C52 C51 O6 129.1(14)
C52 C51 C50 121.5(13)
O6 C51 C50 109.4(13)
C51 C52 C46 112.5(14)
C51 C52 H52 123.7
C46 C52 H52 123.7
O6 C53 H53A 109.5
O6 C53 H53B 109.5
H53A C53 H53B 109.5
O6 C53 H53C 109.5
H53A C53 H53C 109.5
H53B C53 H53C 109.5
O12 Dy O7 137.44(12)
O12 Dy O2 93.35(14)
O7 Dy O2 101.65(14)
O12 Dy O3 103.63(13)
O7 Dy O3 90.84(13)
O2 Dy O3 138.72(12)
O12 Dy O10 71.28(13)
O7 Dy O10 150.93(13)
O2 Dy O10 76.20(14)
O3 Dy O10 74.26(13)
O12 Dy O9 143.34(12)
O7 Dy O9 78.94(13)
O2 Dy O9 69.75(12)
O3 Dy O9 74.47(12)
O10 Dy O9 73.11(12)
O12 Dy O11 72.47(13)
O7 Dy O11 73.20(13)
O2 Dy O11 146.37(13)
O3 Dy O11 74.89(12)
O10 Dy O11 124.24(13)
O9 Dy O11 137.79(12)
O12 Dy O8 73.86(13)
O7 Dy O8 73.07(12)
O2 Dy O8 72.82(13)
O3 Dy O8 147.93(13)
O10 Dy O8 131.17(12)
O9 Dy O8 126.77(13)
O11 Dy O8 73.95(13)
O1 N1 C41 125.6(5)
O1 N1 C7 122.3(5)
C41 N1 C7 111.8(5)
O2 N2 C41 126.6(5)
O2 N2 C10 119.4(4)
C41 N2 C10 113.2(4)
O3 N3 C19 126.0(4)
O3 N3 C13 120.7(4)
C19 N3 C13 112.4(4)
O4 N4 C19 125.7(5)
O4 N4 C16 121.4(5)
C19 N4 C16 112.4(4)
N2 O2 Dy 137.9(3)
N3 O3 Dy 136.2(3)
C28 O5 C30 118.2(5)
C53 O6 C51 117.0(10)
C36 O7 Dy 132.9(3)
C34 O8 Dy 131.7(3)
C37 O9 Dy 131.8(3)
C39 O10 Dy 133.9(4)
C31 O11 Dy 132.5(4)
C33 O12 Dy 134.6(4)

loop_
_geom_bond_atom_site_label_1
_geom_bond_atom_site_label_2
_geom_bond_distance
C1 F3 1.295(7)
C1 F1 1.306(8)
C1 F2 1.315(8)
C1 C36 1.520(8)
C2 F5' 1.23(2)
C2 F6' 1.248(19)
C2 F5 1.27(2)
C2 F4 1.282(17)
C2 F4' 1.334(10)
C2 F6 1.337(9)
C2 C34 1.533(8)
C3 F7 1.272(9)
C3 F8 1.296(8)
C3 F9 1.305(9)
C3 C31 1.519(8)
C4 F12' 1.219(19)
C4 F10' 1.25(3)
C4 F11 1.268(12)
C4 F10 1.275(17)
C4 F12 1.329(13)
C4 F11' 1.338(10)
C4 C33 1.523(9)
C5 F13 1.275(9)
C5 F14 1.276(8)
C5 F15 1.290(9)
C5 C37 1.504(8)
C6 F17 1.210(10)
C6 F16 1.278(8)
C6 F18 1.334(11)
C6 C39 1.516(9)
C7 N1 1.484(8)
C7 C8 1.509(8)
C7 C9 1.519(8)
C7 C10 1.542(8)
C8 H8A 0.9600
C8 H8B 0.9600
C8 H8C 0.9600
C9 H9A 0.9600
C9 H9B 0.9600
C9 H9C 0.9600
C10 N2 1.493(7)
C10 C11 1.508(8)
C10 C12 1.517(8)
C11 H11A 0.9600
C11 H11B 0.9600
C11 H11C 0.9600
C12 H12A 0.9600
C12 H12B 0.9600
C12 H12C 0.9600
C13 N3 1.493(6)
C13 C14 1.495(8)
C13 C15 1.527(9)
C13 C16 1.536(8)
C14 H14A 0.9600
C14 H14B 0.9600
C14 H14C 0.9600
C15 H15A 0.9600
C15 H15B 0.9600
C15 H15C 0.9600
C16 N4 1.485(7)
C16 C17 1.513(10)
C16 C18 1.527(10)
C17 H17A 0.9600
C17 H17B 0.9600
C17 H17C 0.9600
C18 H18A 0.9600
C18 H18B 0.9600
C18 H18C 0.9600
C19 N3 1.324(7)
C19 N4 1.356(7)
C19 C20 1.437(7)
C20 C25 1.367(7)
C20 C21 1.414(8)
C21 C22 1.350(8)
C21 H21 0.9300
C22 C23 1.400(7)
C22 H22 0.9300
C23 C29 1.395(7)
C23 C24 1.417(7)
C24 C26 1.392(8)
C24 C25 1.393(7)
C25 H25 0.9300
C26 C27 1.353(9)
C26 H26 0.9300
C27 C28 1.382(9)
C27 H27 0.9300
C28 C29 1.360(8)
C28 O5 1.363(7)
C29 H29 0.9300
C30 O5 1.396(9)
C30 H30A 0.9600
C30 H30B 0.9600
C30 H30C 0.9600
C31 O11 1.245(6)
C31 C32 1.373(8)
C32 C33 1.365(8)
C32 H32 0.9300
C33 O12 1.242(6)
C34 O8 1.238(6)
C34 C35 1.374(8)
C35 C36 1.376(8)
C35 H35 0.9300
C36 O7 1.243(6)
C37 O9 1.238(6)
C37 C38 1.373(8)
C38 C39 1.374(8)
C38 H38 0.9300
C39 O10 1.225(6)
C41 N2 1.317(7)
C41 N1 1.348(7)
C41 C43 1.444(8)
C43 C44 1.389(8)
C43 C48 1.398(11)
C44 C45 1.375(13)
C44 H44 0.9300
C45 C46 1.270(13)
C45 H45 0.9300
C46 C47 1.404(8)
C46 C52 1.480(9)
C47 C49 1.311(15)
C47 C48 1.476(8)
C48 H48 0.9300
C49 C50 1.414(9)
C49 H49 0.9300
C50 C51 1.450(18)
C50 H50 0.9300
C51 C52 1.284(18)
C51 O6 1.420(13)
C52 H52 0.9300
C53 O6 1.361(12)
C53 H53A 0.9600
C53 H53B 0.9600
C53 H53C 0.9600
Dy O12 2.317(4)
Dy O7 2.320(4)
Dy O2 2.322(4)
Dy O3 2.327(3)
Dy O10 2.342(4)
Dy O9 2.366(3)
Dy O11 2.372(3)
Dy O8 2.376(4)
N1 O1 1.259(6)
N2 O2 1.286(5)
N3 O3 1.293(5)
N4 O4 1.254(6)
